data_1528412
loop_
_publ_author_name
'Cheng Fei'
'Codgbrook, H.L.'
'Webster, M.'
'Hector, A.L.'
'Reid, G.'
'Levason, W.'
'Zhang Wenjian'

_publ_section_title
;
 Gallium(III) halide complexes with phosphines, arsines and phosphine
 oxides - a comparative study
;
_journal_name_full Polyhedron
_journal_page_first 4147
_journal_page_last 4155
_journal_volume 26
_journal_year 2007
_chemical_formula_sum 'C6 H18 Ga2 I6 O2 P2'
_chemical_name_systematic '(Ga I2 ((C H3)3 P O)2) (Ga I4)'
_space_group_IT_number 96
_symmetry_space_group_name_Hall 'P 4nw 2abw'
_symmetry_space_group_name_H-M 'P 43 21 2'
_cell_angle_alpha 90
_cell_angle_beta 90
_cell_angle_gamma 90
_cell_formula_units_Z 8
_cell_length_a 12.259
_cell_length_b 12.259
_cell_length_c 32.976
_cell_volume 4955.735
_citation_journal_id_ASTM PLYHDE
_cod_data_source_file ChengFei_PLYHDE_2007_1392.cif
_cod_data_source_block C6H18Ga2I6O2P2
_cod_database_code 1528412

loop_
_symmetry_equiv_pos_as_xyz
x,y,z
-y+1/2,x+1/2,z+3/4
-x,-y,z+1/2
y+1/2,-x+1/2,z+1/4
x+1/2,-y+1/2,-z+1/4
y,x,-z
-x+1/2,y+1/2,-z+3/4
-y,-x,-z+1/2

loop_
_atom_site_label
_atom_site_type_symbol
_atom_site_fract_x
_atom_site_fract_y
_atom_site_fract_z
_atom_site_occupancy
_atom_site_U_iso_or_equiv
C2 C+2 0.1985 -0.1716 0.0281 1 0.0
I1 I-1 0.36641 0.11088 -0.00233 1 0.0
I2 I-1 0.65793 -0.07425 0.00893 1 0.0
H16 H-1 0.5616 0.1583 -0.0841 1 0.0
H17 H-1 0.6263 0.1459 -0.126 1 0.0
C1 C+2 0.2823 -0.3615 -0.0116 1 0.0
H1 H-1 0.314 -0.3859 0.0141 1 0.0
C5 C+2 0.4053 0.0472 -0.1418 1 0.0
P1 P+5 0.2789 -0.2187 -0.01272 1 0.0
O1 O-2 0.3958 -0.1783 -0.0082 1 0.0
I5 I-1 -0.12475 0.11205 0.17279 1 0.0
I4 I-1 -0.09457 -0.11669 0.08239 1 0.0
H4 H-1 0.2302 -0.1968 0.0538 1 0.0
C3 C+2 0.2216 -0.176 -0.0585 1 0.0
H5 H-1 0.1242 -0.2002 0.0255 1 0.0
H6 H-1 0.1964 -0.0917 0.0278 1 0.0
H2 H-1 0.3269 -0.3883 -0.0342 1 0.0
O2 O-2 0.4788 -0.0659 -0.0777 1 0.0
H18 H-1 0.6663 0.0806 -0.0867 1 0.0
H12 H-1 0.6167 -0.0543 -0.1707 1 0.0
C4 C+2 0.5924 -0.0932 -0.1463 1 0.0
Ga2 Ga+3 0.0119 -0.00443 0.13399 1 0.0
H11 H-1 0.656 -0.1205 -0.1315 1 0.0
H13 H-1 0.3578 -0.0135 -0.1496 1 0.0
H8 H-1 0.1475 -0.2054 -0.0609 1 0.0
P2 P+5 0.5177 -0.0032 -0.11497 1 0.0
Ga1 Ga+3 0.4739 -0.05415 -0.02195 1 0.0
H7 H-1 0.2189 -0.0962 -0.0592 1 0.0
H9 H-1 0.2662 -0.2026 -0.0811 1 0.0
C6 C+2 0.6024 0.1078 -0.1014 1 0.0
H3 H-1 0.208 -0.39 -0.0142 1 0.0
H14 H-1 0.4307 0.0852 -0.1662 1 0.0
H15 H-1 0.3646 0.0981 -0.1246 1 0.0
I3 I-1 0.14521 0.11834 0.0962 1 0.0
H10 H-1 0.5458 -0.1546 -0.1542 1 0.0
I6 I-1 0.11496 -0.12863 0.1816 1 0.0
